data_2216909
loop_
_publ_author_name
'Chun-Sen Liu'
'Guang-Hui Sun'
'Liang-Qi Guo'

_publ_section_title
Dichlorido[1-(1-naphthylmethyl)-3-(2-pyridyl)-1<i>H</i>-pyrazole-\k^2^<i>N</i>^2^,<i>N</i>^3^]palladium(II)
_journal_coeditor_code BI2262
_journal_issue 1
_journal_name_full 'Acta Crystallographica Section E'
_journal_page_first m69
_journal_page_last m69
_journal_paper_doi 10.1107/S1600536807062927
_journal_volume 64
_journal_year 2008
_chemical_formula_iupac '[Pd Cl2 (C19 H15 N3)]'
_chemical_formula_moiety '[(C19 H15 N3) Pd Cl2]'
_chemical_formula_sum 'C19 H15 Cl2 N3 Pd'
_chemical_formula_weight 462.64
_chemical_name_systematic
;
Dichlorido[1-(1-naphthylmethyl)-3-(2-pyridyl)-1<i>H</i>-pyrazole-
\k^2^<i>N</i>^2^,<i>N</i>^3^]palladium(II)
;
_space_group_IT_number 19
_symmetry_cell_setting orthorhombic
_symmetry_space_group_name_Hall 'P 2ac 2ab'
_symmetry_space_group_name_H-M 'P 21 21 21'
_atom_sites_solution_hydrogens geom
_atom_sites_solution_primary direct
_atom_sites_solution_secondary difmap
_audit_creation_method SHELXL-97
_cell_angle_alpha 90.00
_cell_angle_beta 90.00
_cell_angle_gamma 90.00
_cell_formula_units_Z 4
_cell_length_a 9.330(6)
_cell_length_b 12.139(8)
_cell_length_c 15.918(11)
_cell_measurement_reflns_used 970
_cell_measurement_temperature 293(2)
_cell_measurement_theta_max 26.3887
_cell_measurement_theta_min 3.3646
_cell_volume 1803(2)
_computing_cell_refinement 'SAINT (Bruker, 1998)'
_computing_data_collection 'SMART (Bruker, 1998)'
_computing_data_reduction 'SAINT (Bruker, 1998'
_computing_molecular_graphics 'SHELXTL (Bruker, 1998)'
_computing_publication_material 'SHELXTL (Bruker, 199 and PLATON (Spek, 2003)'
_computing_structure_refinement 'SHELXL97 (Sheldrick, 1997)'
_computing_structure_solution 'SHELXS97 (Sheldrick, 1997)'
_diffrn_ambient_temperature 293(2)
_diffrn_measured_fraction_theta_full 0.995
_diffrn_measured_fraction_theta_max 0.995
_diffrn_measurement_device_type 'Bruker SMART CCD'
_diffrn_measurement_method '\w scans'
_diffrn_radiation_monochromator graphite
_diffrn_radiation_source 'fine-focus sealed tube'
_diffrn_radiation_type MoK\a
_diffrn_radiation_wavelength 0.71073
_diffrn_reflns_av_R_equivalents 0.0280
_diffrn_reflns_av_sigmaI/netI 0.0299
_diffrn_reflns_limit_h_max 11
_diffrn_reflns_limit_h_min -10
_diffrn_reflns_limit_k_max 15
_diffrn_reflns_limit_k_min -14
_diffrn_reflns_limit_l_max 15
_diffrn_reflns_limit_l_min -19
_diffrn_reflns_number 10453
_diffrn_reflns_theta_full 26.48
_diffrn_reflns_theta_max 26.48
_diffrn_reflns_theta_min 2.53
_diffrn_standards_number 0
_exptl_absorpt_coefficient_mu 1.332
_exptl_absorpt_correction_T_max 0.848
_exptl_absorpt_correction_T_min 0.772
_exptl_absorpt_correction_type multi-scan
_exptl_absorpt_process_details '(SADABS; Bruker, 1998)'
_exptl_crystal_colour yellow
_exptl_crystal_density_diffrn 1.705
_exptl_crystal_density_method 'not measured'
_exptl_crystal_description block
_exptl_crystal_F_000 920
_exptl_crystal_size_max 0.20
_exptl_crystal_size_mid 0.16
_exptl_crystal_size_min 0.12
_refine_diff_density_max 0.266
_refine_diff_density_min -0.374
_refine_ls_abs_structure_details 'Flack (1983), 1580 Friedel pairs'
_refine_ls_abs_structure_Flack 0.00(3)
_refine_ls_extinction_method none
_refine_ls_goodness_of_fit_ref 1.031
_refine_ls_hydrogen_treatment constr
_refine_ls_matrix_type full
_refine_ls_number_parameters 226
_refine_ls_number_reflns 3702
_refine_ls_number_restraints 0
_refine_ls_restrained_S_all 1.031
_refine_ls_R_factor_all 0.0315
_refine_ls_R_factor_gt 0.0241
_refine_ls_shift/su_max 0.001
_refine_ls_shift/su_mean 0.000
_refine_ls_structure_factor_coef Fsqd
_refine_ls_weighting_details 'calc w=1/[\s^2^(Fo^2^)+(0.0227P)^2^+0.3859P] where P=(Fo^2^+2Fc^2^)/3'
_refine_ls_weighting_scheme calc
_refine_ls_wR_factor_gt 0.0509
_refine_ls_wR_factor_ref 0.0542
_reflns_number_gt 3340
_reflns_number_total 3702
_reflns_threshold_expression I>2\s(I)
_cod_data_source_file bi2262.cif
_cod_data_source_block I
_cod_original_sg_symbol_H-M 'P21 21 21'
_cod_database_code 2216909
_cod_database_fobs_code 2216909

loop_
_symmetry_equiv_pos_as_xyz
'x, y, z'
'-x+1/2, -y, z+1/2'
'-x, y+1/2, -z+1/2'
'x+1/2, -y+1/2, -z'

loop_
_atom_site_type_symbol
_atom_site_label
_atom_site_fract_x
_atom_site_fract_y
_atom_site_fract_z
_atom_site_U_iso_or_equiv
_atom_site_adp_type
_atom_site_calc_flag
_atom_site_refinement_flags
_atom_site_occupancy
Pd Pd1 0.83064(2) 0.490954(17) 0.051890(13) 0.03837(7) Uani d . 1
C C1 0.5698(4) 0.9043(3) 0.1086(3) 0.0546(9) Uani d . 1
H H1A 0.6381 0.9001 0.0662 0.065 Uiso calc R 1
C C2 0.5637(4) 0.9961(3) 0.1585(3) 0.0654(10) Uani d . 1
H H2A 0.6281 1.0534 0.1498 0.079 Uiso calc R 1
C C3 0.4620(4) 1.0044(4) 0.2221(2) 0.0704(12) Uani d . 1
H H3A 0.4589 1.0670 0.2557 0.084 Uiso calc R 1
C C4 0.3679(4) 0.9219(4) 0.2351(2) 0.0651(11) Uani d . 1
H H4A 0.2993 0.9290 0.2771 0.078 Uiso calc R 1
C C5 0.3714(3) 0.8245(3) 0.1859(2) 0.0511(9) Uani d . 1
C C6 0.2756(4) 0.7376(4) 0.1995(2) 0.0639(11) Uani d . 1
H H6A 0.2078 0.7433 0.2421 0.077 Uiso calc R 1
C C7 0.2800(4) 0.6453(3) 0.1516(3) 0.0613(10) Uani d . 1
H H7A 0.2168 0.5878 0.1622 0.074 Uiso calc R 1
C C8 0.3806(4) 0.6365(3) 0.0856(2) 0.0505(8) Uani d . 1
H H8A 0.3824 0.5730 0.0530 0.061 Uiso calc R 1
C C9 0.4752(3) 0.7192(2) 0.0689(2) 0.0408(7) Uani d . 1
C C10 0.4739(3) 0.8161(3) 0.1208(2) 0.0430(7) Uani d . 1
C C11 0.5803(3) 0.7164(2) -0.0027(2) 0.0444(8) Uani d . 1
H H11A 0.5576 0.7758 -0.0412 0.053 Uiso calc R 1
H H11B 0.6756 0.7301 0.0193 0.053 Uiso calc R 1
C C12 0.5032(4) 0.5886(3) -0.1173(2) 0.0534(8) Uani d . 1
H H12A 0.4323 0.6329 -0.1406 0.064 Uiso calc R 1
C C13 0.5448(3) 0.4872(3) -0.1465(2) 0.0512(8) Uani d . 1
H H13A 0.5090 0.4492 -0.1927 0.061 Uiso calc R 1
C C14 0.6522(3) 0.4540(2) -0.09185(19) 0.0397(7) Uani d . 1
C C15 0.7469(3) 0.3595(2) -0.0911(2) 0.0394(7) Uani d . 1
C C16 0.7465(4) 0.2785(3) -0.1518(2) 0.0479(8) Uani d . 1
H H16A 0.6799 0.2806 -0.1952 0.058 Uiso calc R 1
C C17 0.8446(4) 0.1953(3) -0.1477(3) 0.0612(10) Uani d . 1
H H17A 0.8459 0.1404 -0.1885 0.073 Uiso calc R 1
C C18 0.9416(5) 0.1935(3) -0.0826(3) 0.0675(13) Uani d . 1
H H18A 1.0096 0.1377 -0.0789 0.081 Uiso calc R 1
C C19 0.9366(4) 0.2753(3) -0.0231(3) 0.0619(11) Uani d . 1
H H19A 1.0022 0.2740 0.0209 0.074 Uiso calc R 1
N N1 0.5823(3) 0.6132(2) -0.04930(19) 0.0434(6) Uani d . 1
N N2 0.6739(3) 0.53078(17) -0.03249(14) 0.0378(5) Uani d . 1
N N3 0.8397(3) 0.35759(19) -0.02653(16) 0.0438(6) Uani d . 1
Cl Cl1 1.00048(11) 0.42155(9) 0.13879(7) 0.0708(3) Uani d . 1
Cl Cl2 0.81909(11) 0.64162(6) 0.13707(5) 0.0521(2) Uani d . 1

loop_
_atom_site_aniso_label
_atom_site_aniso_U_11
_atom_site_aniso_U_22
_atom_site_aniso_U_33
_atom_site_aniso_U_12
_atom_site_aniso_U_13
_atom_site_aniso_U_23
Pd1 0.03920(11) 0.03896(11) 0.03696(11) 0.00037(11) 0.00213(10) 0.00045(11)
C1 0.058(2) 0.0449(19) 0.060(2) 0.0110(17) -0.0040(18) 0.0000(17)
C2 0.075(2) 0.0455(19) 0.076(3) 0.013(2) -0.024(2) -0.010(2)
C3 0.077(3) 0.066(3) 0.068(2) 0.035(3) -0.030(2) -0.022(2)
C4 0.062(3) 0.083(3) 0.051(2) 0.038(2) -0.0089(18) -0.015(2)
C5 0.043(2) 0.064(2) 0.045(2) 0.0218(16) -0.0049(15) 0.0039(17)
C6 0.054(2) 0.091(3) 0.047(2) 0.019(2) 0.0085(18) 0.009(2)
C7 0.052(2) 0.067(3) 0.065(3) -0.0033(18) 0.0031(19) 0.016(2)
C8 0.0479(19) 0.0458(18) 0.058(2) 0.0036(15) -0.0020(16) 0.0069(16)
C9 0.0423(17) 0.0381(15) 0.0422(19) 0.0102(13) 0.0011(15) 0.0071(13)
C10 0.0429(18) 0.0443(17) 0.0417(18) 0.0133(14) -0.0067(14) -0.0004(14)
C11 0.0485(19) 0.0372(17) 0.048(2) 0.0078(15) 0.0034(15) 0.0021(16)
C12 0.056(2) 0.060(2) 0.045(2) 0.0141(18) -0.0071(18) 0.0007(16)
C13 0.0554(18) 0.057(2) 0.0416(17) 0.0038(19) -0.0077(14) -0.0047(18)
C14 0.0411(17) 0.0422(15) 0.0357(16) -0.0023(14) 0.0045(14) 0.0002(12)
C15 0.0440(18) 0.0360(16) 0.0381(18) -0.0043(14) 0.0079(14) 0.0011(13)
C16 0.058(2) 0.0444(19) 0.041(2) -0.0048(15) 0.0079(16) -0.0053(15)
C17 0.075(3) 0.0427(18) 0.065(2) 0.005(2) 0.015(3) -0.0149(16)
C18 0.074(3) 0.055(2) 0.073(3) 0.022(2) -0.002(2) -0.013(2)
C19 0.070(3) 0.054(2) 0.062(3) 0.0214(19) -0.011(2) -0.0067(17)
N1 0.0465(15) 0.0424(13) 0.0414(15) 0.0105(11) 0.0035(13) 0.0016(14)
N2 0.0408(12) 0.0366(11) 0.0361(13) 0.0021(11) 0.0040(11) 0.0018(9)
N3 0.0489(15) 0.0385(12) 0.0440(15) 0.0071(14) 0.0022(14) 0.0013(10)
Cl1 0.0659(6) 0.0788(6) 0.0677(6) 0.0211(5) -0.0224(5) -0.0102(5)
Cl2 0.0678(5) 0.0452(4) 0.0435(4) -0.0047(4) 0.0009(5) -0.0056(3)

loop_
_atom_type_symbol
_atom_type_description
_atom_type_scat_dispersion_real
_atom_type_scat_dispersion_imag
_atom_type_scat_source
C C 0.0033 0.0016 'International Tables Vol C Tables 4.2.6.8 and 6.1.1.4'
H H 0.0000 0.0000 'International Tables Vol C Tables 4.2.6.8 and 6.1.1.4'
N N 0.0061 0.0033 'International Tables Vol C Tables 4.2.6.8 and 6.1.1.4'
Cl Cl 0.1484 0.1585 'International Tables Vol C Tables 4.2.6.8 and 6.1.1.4'
Pd Pd -0.9988 1.0072 'International Tables Vol C Tables 4.2.6.8 and 6.1.1.4'

loop_
_geom_angle_atom_site_label_1
_geom_angle_atom_site_label_2
_geom_angle_atom_site_label_3
_geom_angle
N2 Pd1 N3 79.38(10)
N2 Pd1 Cl1 171.74(7)
N3 Pd1 Cl1 92.83(9)
N2 Pd1 Cl2 99.63(7)
N3 Pd1 Cl2 178.86(7)
Cl1 Pd1 Cl2 88.18(5)
C2 C1 C10 120.8(4)
C2 C1 H1A 119.6
C10 C1 H1A 119.6
C1 C2 C3 120.6(4)
C1 C2 H2A 119.7
C3 C2 H2A 119.7
C4 C3 C2 120.2(4)
C4 C3 H3A 119.9
C2 C3 H3A 119.9
C3 C4 C5 121.3(4)
C3 C4 H4A 119.3
C5 C4 H4A 119.3
C6 C5 C10 119.4(3)
C6 C5 C4 121.9(4)
C10 C5 C4 118.6(4)
C7 C6 C5 121.1(4)
C7 C6 H6A 119.5
C5 C6 H6A 119.5
C6 C7 C8 120.1(4)
C6 C7 H7A 120.0
C8 C7 H7A 120.0
C9 C8 C7 121.3(3)
C9 C8 H8A 119.4
C7 C8 H8A 119.4
C8 C9 C10 119.0(3)
C8 C9 C11 123.6(3)
C10 C9 C11 117.3(3)
C1 C10 C5 118.5(3)
C1 C10 C9 122.5(3)
C5 C10 C9 119.1(3)
N1 C11 C9 114.4(3)
N1 C11 H11A 108.7
C9 C11 H11A 108.7
N1 C11 H11B 108.7
C9 C11 H11B 108.7
H11A C11 H11B 107.6
N1 C12 C13 108.5(3)
N1 C12 H12A 125.8
C13 C12 H12A 125.8
C12 C13 C14 104.6(3)
C12 C13 H13A 127.7
C14 C13 H13A 127.7
N2 C14 C13 110.4(3)
N2 C14 C15 116.8(3)
C13 C14 C15 132.6(3)
N3 C15 C16 121.7(3)
N3 C15 C14 114.4(3)
C16 C15 C14 123.9(3)
C17 C16 C15 119.5(4)
C17 C16 H16A 120.2
C15 C16 H16A 120.2
C16 C17 C18 119.2(3)
C16 C17 H17A 120.4
C18 C17 H17A 120.4
C19 C18 C17 119.1(4)
C19 C18 H18A 120.5
C17 C18 H18A 120.5
N3 C19 C18 122.0(4)
N3 C19 H19A 119.0
C18 C19 H19A 119.0
C12 N1 N2 110.2(3)
C12 N1 C11 126.5(3)
N2 N1 C11 123.2(3)
C14 N2 N1 106.3(2)
C14 N2 Pd1 113.99(19)
N1 N2 Pd1 139.7(2)
C15 N3 C19 118.4(3)
C15 N3 Pd1 115.2(2)
C19 N3 Pd1 126.1(2)

loop_
_geom_bond_atom_site_label_1
_geom_bond_atom_site_label_2
_geom_bond_distance
Pd1 N2 2.043(3)
Pd1 N3 2.046(3)
Pd1 Cl1 2.2658(14)
Pd1 Cl2 2.2792(14)
C1 C2 1.370(5)
C1 C10 1.408(5)
C1 H1A 0.930
C2 C3 1.390(6)
C2 H2A 0.930
C3 C4 1.347(6)
C3 H3A 0.930
C4 C5 1.418(5)
C4 H4A 0.930
C5 C6 1.399(5)
C5 C10 1.414(5)
C6 C7 1.356(6)
C6 H6A 0.930
C7 C8 1.413(5)
C7 H7A 0.930
C8 C9 1.363(5)
C8 H8A 0.930
C9 C10 1.438(4)
C9 C11 1.504(5)
C11 N1 1.456(4)
C11 H11A 0.970
C11 H11B 0.970
C12 N1 1.343(5)
C12 C13 1.372(5)
C12 H12A 0.930
C13 C14 1.387(4)
C13 H13A 0.930
C14 N2 1.342(4)
C14 C15 1.448(4)
C15 N3 1.343(4)
C15 C16 1.379(4)
C16 C17 1.365(5)
C16 H16A 0.930
C17 C18 1.377(6)
C17 H17A 0.930
C18 C19 1.373(5)
C18 H18A 0.930
C19 N3 1.348(4)
C19 H19A 0.930
N1 N2 1.343(3)

loop_
_geom_hbond_atom_site_label_D
_geom_hbond_atom_site_label_H
_geom_hbond_atom_site_label_A
_geom_hbond_site_symmetry_A
_geom_hbond_distance_DH
_geom_hbond_distance_HA
_geom_hbond_distance_DA
_geom_hbond_angle_DHA
_geom_hbond_publ_flag
C17 H17A Cg1 2_664 0.93 2.89 3.602 134.4 yes
C18 H18A Cg2 4_555 0.93 3.05 3.803 139.4 yes

loop_
_geom_torsion_atom_site_label_1
_geom_torsion_atom_site_label_2
_geom_torsion_atom_site_label_3
_geom_torsion_atom_site_label_4
_geom_torsion
C10 C1 C2 C3 -0.3(5)
C1 C2 C3 C4 -0.2(6)
C2 C3 C4 C5 1.1(6)
C3 C4 C5 C6 179.1(3)
C3 C4 C5 C10 -1.6(5)
C10 C5 C6 C7 0.4(5)
C4 C5 C6 C7 179.6(4)
C5 C6 C7 C8 -1.2(6)
C6 C7 C8 C9 0.4(6)
C7 C8 C9 C10 1.3(5)
C7 C8 C9 C11 -177.3(3)
C2 C1 C10 C5 -0.2(5)
C2 C1 C10 C9 178.9(3)
C6 C5 C10 C1 -179.6(3)
C4 C5 C10 C1 1.1(5)
C6 C5 C10 C9 1.3(5)
C4 C5 C10 C9 -178.0(3)
C8 C9 C10 C1 178.8(3)
C11 C9 C10 C1 -2.5(5)
C8 C9 C10 C5 -2.1(5)
C11 C9 C10 C5 176.6(3)
C8 C9 C11 N1 -5.1(5)
C10 C9 C11 N1 176.2(3)
N1 C12 C13 C14 0.0(4)
C12 C13 C14 N2 0.3(4)
C12 C13 C14 C15 -174.8(3)
N2 C14 C15 N3 4.2(4)
C13 C14 C15 N3 179.2(3)
N2 C14 C15 C16 -174.3(3)
C13 C14 C15 C16 0.7(6)
N3 C15 C16 C17 -1.5(5)
C14 C15 C16 C17 176.9(3)
C15 C16 C17 C18 0.4(6)
C16 C17 C18 C19 0.3(6)
C17 C18 C19 N3 -0.1(7)
C13 C12 N1 N2 -0.4(4)
C13 C12 N1 C11 175.1(3)
C9 C11 N1 C12 90.9(4)
C9 C11 N1 N2 -94.1(3)
C13 C14 N2 N1 -0.6(3)
C15 C14 N2 N1 175.4(2)
C13 C14 N2 Pd1 -179.9(2)
C15 C14 N2 Pd1 -3.9(3)
C12 N1 N2 C14 0.6(3)
C11 N1 N2 C14 -175.1(3)
C12 N1 N2 Pd1 179.6(2)
C11 N1 N2 Pd1 4.0(5)
N3 Pd1 N2 C14 2.0(2)
Cl2 Pd1 N2 C14 -178.62(19)
N3 Pd1 N2 N1 -177.0(3)
Cl2 Pd1 N2 N1 2.4(3)
C16 C15 N3 C19 1.7(5)
C14 C15 N3 C19 -176.8(3)
C16 C15 N3 Pd1 176.1(2)
C14 C15 N3 Pd1 -2.4(3)
C18 C19 N3 C15 -0.9(6)
C18 C19 N3 Pd1 -174.7(3)
N2 Pd1 N3 C15 0.3(2)
Cl1 Pd1 N3 C15 177.6(2)
N2 Pd1 N3 C19 174.2(3)
Cl1 Pd1 N3 C19 -8.5(3)
